data_7131749
loop_
_publ_author_name
'Villar&#xf3;n, David'
'Brugman, Guido E. A.'
'Siegler, Maxime A.'
'Wezenberg, Sander J.'

_publ_section_title
;
 Photoswitching of halide-binding affinity and selectivity in
 dithienylethene-strapped calix[4]pyrrole.
;
_journal_name_full 'Chemical communications (Cambridge, England)'
_journal_paper_doi 10.1039/d3cc02264a
_journal_year 2023
_chemical_formula_sum 'C51 H57.47 Cl0.17 F6 N4 O5.91 S2'
_chemical_formula_weight 1005.26
_space_group_crystal_system triclinic
_space_group_IT_number 2
_space_group_name_Hall '-P 1'
_space_group_name_H-M_alt 'P -1'
_atom_sites_solution_hydrogens mixed
_atom_sites_solution_primary direct
_atom_sites_solution_secondary difmap
_audit_creation_method SHELXL-2018/3
_audit_update_record
;
2023-05-08 deposited with the CCDC.	2023-06-14 downloaded from the CCDC.
;
_cell_angle_alpha 91.974(4)
_cell_angle_beta 100.406(3)
_cell_angle_gamma 94.069(4)
_cell_formula_units_Z 2
_cell_length_a 10.2802(4)
_cell_length_b 14.3512(7)
_cell_length_c 17.0649(7)
_cell_measurement_reflns_used 10929
_cell_measurement_temperature 110(2)
_cell_measurement_theta_max 27.6170
_cell_measurement_theta_min 2.3740
_cell_volume 2467.12(19)
_computing_cell_refinement 'CrysAlisPro 1.171.39.29c (Rigaku OD, 2017)'
_computing_data_collection 'CrysAlisPro 1.171.39.29c (Rigaku OD, 2017)'
_computing_data_reduction 'CrysAlisPro 1.171.39.29c (Rigaku OD, 2017)'
_computing_molecular_graphics 'SHELXTL v6.10 (Sheldrick, 2008)'
_computing_publication_material 'SHELXTL v6.10 (Sheldrick, 2008)'
_computing_structure_refinement 'SHELXL-2018/3 (Sheldrick, 2018)'
_computing_structure_solution 'SHELXS-2018/3 (Sheldrick, 2018)'
_diffrn_ambient_temperature 110(2)
_diffrn_measured_fraction_theta_full 0.999
_diffrn_measured_fraction_theta_max 0.999
_diffrn_measurement_device_type 'SuperNova, Dual, Cu at zero, Atlas'
_diffrn_measurement_method '\w scans'
_diffrn_radiation_monochromator mirror
_diffrn_radiation_source 'SuperNova (Mo) X-ray Source'
_diffrn_radiation_type MoK\a
_diffrn_radiation_wavelength 0.71073
_diffrn_reflns_av_R_equivalents 0.0573
_diffrn_reflns_av_unetI/netI 0.0639
_diffrn_reflns_Laue_measured_fraction_full 0.999
_diffrn_reflns_Laue_measured_fraction_max 0.999
_diffrn_reflns_limit_h_max 13
_diffrn_reflns_limit_h_min -13
_diffrn_reflns_limit_k_max 18
_diffrn_reflns_limit_k_min -18
_diffrn_reflns_limit_l_max 22
_diffrn_reflns_limit_l_min -22
_diffrn_reflns_number 39820
_diffrn_reflns_point_group_measured_fraction_full 0.999
_diffrn_reflns_point_group_measured_fraction_max 0.999
_diffrn_reflns_theta_full 25.242
_diffrn_reflns_theta_max 27.500
_diffrn_reflns_theta_min 2.020
_exptl_absorpt_coefficient_mu 0.193
_exptl_absorpt_correction_T_max 1.000
_exptl_absorpt_correction_T_min 0.768
_exptl_absorpt_correction_type gaussian
_exptl_absorpt_process_details
;
CrysAlisPro 1.171.41.93a (Rigaku Oxford Diffraction, 2020)
Numerical absorption correction based on gaussian integration over
a multifaceted crystal model
Empirical absorption correction using spherical harmonics,
implemented in SCALE3 ABSPACK scaling algorithm.
;
_exptl_crystal_colour colorless
_exptl_crystal_density_diffrn 1.353
_exptl_crystal_description plate
_exptl_crystal_F_000 1055
_exptl_crystal_size_max 0.218
_exptl_crystal_size_mid 0.140
_exptl_crystal_size_min 0.054
_refine_diff_density_max 0.468
_refine_diff_density_min -0.474
_refine_diff_density_rms 0.065
_refine_ls_extinction_method none
_refine_ls_goodness_of_fit_ref 1.037
_refine_ls_hydrogen_treatment mixed
_refine_ls_matrix_type full
_refine_ls_number_parameters 682
_refine_ls_number_reflns 11350
_refine_ls_number_restraints 78
_refine_ls_restrained_S_all 1.035
_refine_ls_R_factor_all 0.0797
_refine_ls_R_factor_gt 0.0532
_refine_ls_shift/su_max 0.001
_refine_ls_shift/su_mean 0.000
_refine_ls_structure_factor_coef Fsqd
_refine_ls_weighting_details 'w=1/[\s^2^(Fo^2^)+(0.0463P)^2^+1.6978P] where P=(Fo^2^+2Fc^2^)/3'
_refine_ls_weighting_scheme calc
_refine_ls_wR_factor_gt 0.1164
_refine_ls_wR_factor_ref 0.1306
_reflns_Friedel_coverage 0.000
_reflns_number_gt 8219
_reflns_number_total 11350
_reflns_threshold_expression 'I > 2\s(I)'
_cod_data_source_file d3cc02264a2.cif
_cod_data_source_block o-1_1_3_alternate
_cod_database_code 7131749
_shelx_shelxl_version_number 2018/3
_shelx_space_group_comment
;
The symmetry employed for this shelxl refinement is uniquely defined
by the following loop, which should always be used as a source of
symmetry information in preference to the above space-group names.
They are only intended as comments.
;
_oxdiff_exptl_absorpt_empirical_full_min 0.421
_oxdiff_exptl_absorpt_empirical_full_max 2.461
_oxdiff_exptl_absorpt_empirical_details
;
Empirical correction (ABSPACK) includes:
- Absorption correction using spherical harmonics
- Frame scaling
;

loop_
_space_group_symop_operation_xyz
'x, y, z'
'-x, -y, -z'

loop_
_atom_site_label
_atom_site_type_symbol
_atom_site_fract_x
_atom_site_fract_y
_atom_site_fract_z
_atom_site_U_iso_or_equiv
_atom_site_adp_type
_atom_site_occupancy
_atom_site_site_symmetry_order
_atom_site_calc_flag
_atom_site_refinement_flags_posn
_atom_site_refinement_flags_adp
_atom_site_refinement_flags_occupancy
_atom_site_disorder_assembly
_atom_site_disorder_group
C7 C 0.7552(2) 1.17271(16) 0.41591(13) 0.0199(5) Uani 1 1 d . . . . .
C8 C 0.8460(2) 1.24448(18) 0.46984(15) 0.0280(5) Uani 1 1 d . . . . .
C9 C 0.7690(2) 1.33274(17) 0.46467(14) 0.0256(5) Uani 1 1 d . . . . .
C10 C 0.6715(2) 1.31711(17) 0.38516(14) 0.0229(5) Uani 1 1 d . . . . .
C11 C 0.6559(2) 1.21265(16) 0.36991(13) 0.0183(5) Uani 1 1 d . . . . .
C12 C 0.5489(2) 1.16783(16) 0.30754(13) 0.0193(5) Uani 1 1 d . . . . .
C13 C 0.4116(2) 1.18195(16) 0.30208(13) 0.0201(5) Uani 1 1 d . . . . .
H13 H 0.378125 1.221692 0.338114 0.024 Uiso 1 1 calc R U . . .
C14 C 0.3341(2) 1.13188(16) 0.23924(13) 0.0193(5) Uani 1 1 d . . . . .
C16 C 0.5724(2) 1.10968(17) 0.24701(13) 0.0218(5) Uani 1 1 d . . . . .
C17 C 0.7020(2) 1.0824(2) 0.22848(14) 0.0295(6) Uani 1 1 d . . . . .
H17A H 0.771663 1.132057 0.248533 0.044 Uiso 1 1 calc R U . . .
H17B H 0.694437 1.073035 0.170623 0.044 Uiso 1 1 calc R U . . .
H17C H 0.724708 1.024156 0.254167 0.044 Uiso 1 1 calc R U . . .
C18 C 0.1884(2) 1.12839(15) 0.21646(13) 0.0193(5) Uani 1 1 d . . . . .
C21 C -0.0009(2) 1.04672(16) 0.13386(14) 0.0208(5) Uani 1 1 d . . . . .
H21A H -0.026973 1.093733 0.094051 0.025 Uiso 1 1 calc R U . . .
H21B H -0.048764 1.055834 0.178602 0.025 Uiso 1 1 calc R U . . .
C22 C -0.0350(2) 0.94929(16) 0.09626(13) 0.0203(5) Uani 1 1 d . . . . .
H22A H 0.022461 0.938536 0.056604 0.024 Uiso 1 1 calc R U . . .
H22B H -0.128122 0.944173 0.067613 0.024 Uiso 1 1 calc R U . . .
C23 C -0.0175(2) 0.87367(15) 0.15736(13) 0.0181(5) Uani 1 1 d . . . . .
H23A H -0.081779 0.881165 0.193464 0.022 Uiso 1 1 calc R U . . .
H23B H 0.072629 0.884035 0.190047 0.022 Uiso 1 1 calc R U . . .
C24 C -0.0365(2) 0.77158(15) 0.12186(13) 0.0167(4) Uani 1 1 d . . . . .
C25 C -0.1814(2) 0.74925(17) 0.07895(14) 0.0209(5) Uani 1 1 d . . . . .
H25A H -0.201426 0.790776 0.034682 0.031 Uiso 1 1 calc R U . . .
H25B H -0.241219 0.758715 0.116672 0.031 Uiso 1 1 calc R U . . .
H25C H -0.193506 0.684072 0.058211 0.031 Uiso 1 1 calc R U . . .
C26 C -0.00668(19) 0.70703(15) 0.19057(13) 0.0162(4) Uani 1 1 d . . . . .
C27 C -0.0251(2) 0.71666(16) 0.26811(13) 0.0184(5) Uani 1 1 d . . . . .
H27 H -0.059011 0.768602 0.291424 0.022 Uiso 1 1 calc R U . . .
C28 C 0.0158(2) 0.63492(16) 0.30715(13) 0.0193(5) Uani 1 1 d . . . . .
H28 H 0.014181 0.622740 0.361346 0.023 Uiso 1 1 calc R U . . .
C29 C 0.05793(19) 0.57683(15) 0.25331(13) 0.0170(4) Uani 1 1 d . . . . .
C31 C 0.1049(2) 0.47962(15) 0.26104(13) 0.0175(4) Uani 1 1 d . . . . .
C32 C 0.0045(2) 0.40967(16) 0.20742(15) 0.0236(5) Uani 1 1 d . . . . .
H32A H -0.000117 0.424984 0.151518 0.035 Uiso 1 1 calc R U . . .
H32B H -0.083187 0.413163 0.221824 0.035 Uiso 1 1 calc R U . . .
H32C H 0.032610 0.346222 0.214723 0.035 Uiso 1 1 calc R U . . .
C33 C 0.1151(2) 0.45191(17) 0.34812(14) 0.0251(5) Uani 1 1 d . . . . .
H33A H 0.139418 0.387249 0.352597 0.038 Uiso 1 1 calc R U . . .
H33B H 0.029303 0.457156 0.364631 0.038 Uiso 1 1 calc R U . . .
H33C H 0.182986 0.493665 0.382579 0.038 Uiso 1 1 calc R U . . .
C34 C 0.2406(2) 0.47398(15) 0.23851(13) 0.0171(4) Uani 1 1 d . . . . .
C35 C 0.2958(2) 0.39846(16) 0.21038(14) 0.0215(5) Uani 1 1 d . . . . .
H35 H 0.252211 0.338226 0.195287 0.026 Uiso 1 1 calc R U . . .
C36 C 0.4309(2) 0.42685(16) 0.20790(13) 0.0207(5) Uani 1 1 d . . . . .
H36 H 0.493373 0.388658 0.190903 0.025 Uiso 1 1 calc R U . . .
C37 C 0.4547(2) 0.51823(15) 0.23414(12) 0.0170(4) Uani 1 1 d . . . . .
C39 C 0.5797(2) 0.58405(15) 0.24390(13) 0.0180(5) Uani 1 1 d . . . . .
C40 C 0.6786(2) 0.53928(17) 0.19836(14) 0.0212(5) Uani 1 1 d . . . . .
H40A H 0.638293 0.529267 0.141841 0.032 Uiso 1 1 calc R U . . .
H40B H 0.700536 0.479164 0.220765 0.032 Uiso 1 1 calc R U . . .
H40C H 0.759704 0.581055 0.203635 0.032 Uiso 1 1 calc R U . . .
C41 C 0.5496(2) 0.67644(16) 0.20751(13) 0.0174(4) Uani 1 1 d . . . . .
C42 C 0.5988(2) 0.76672(16) 0.23004(13) 0.0194(5) Uani 1 1 d . . . . .
H42 H 0.655782 0.787117 0.278758 0.023 Uiso 1 1 calc R U . . .
C43 C 0.5488(2) 0.82400(16) 0.16692(13) 0.0195(5) Uani 1 1 d . . . . .
H43 H 0.565633 0.889898 0.166270 0.023 Uiso 1 1 calc R U . . .
C44 C 0.47223(19) 0.76775(15) 0.10730(13) 0.0161(4) Uani 1 1 d . . . . .
C46 C 0.3985(2) 0.78834(15) 0.02544(13) 0.0172(4) Uani 1 1 d . . . . .
C47 C 0.4475(2) 0.72924(18) -0.03893(14) 0.0244(5) Uani 1 1 d . . . . .
H47A H 0.543237 0.743251 -0.035051 0.037 Uiso 1 1 calc R U . . .
H47B H 0.401326 0.744240 -0.091851 0.037 Uiso 1 1 calc R U . . .
H47C H 0.429187 0.662675 -0.030810 0.037 Uiso 1 1 calc R U . . .
C48 C 0.4270(2) 0.89228(16) 0.01132(14) 0.0233(5) Uani 1 1 d . . . . .
H48A H 0.396353 0.930621 0.051955 0.035 Uiso 1 1 calc R U . . .
H48B H 0.380291 0.906412 -0.041710 0.035 Uiso 1 1 calc R U . . .
H48C H 0.522663 0.906141 0.014706 0.035 Uiso 1 1 calc R U . . .
C49 C 0.2506(2) 0.76748(15) 0.01967(12) 0.0160(4) Uani 1 1 d . . . . .
C50 C 0.1523(2) 0.74444(15) -0.04521(13) 0.0189(5) Uani 1 1 d . . . . .
H50 H 0.163877 0.733865 -0.098688 0.023 Uiso 1 1 calc R U . . .
C51 C 0.0292(2) 0.73930(15) -0.01738(13) 0.0188(5) Uani 1 1 d . . . . .
H51 H -0.055966 0.724317 -0.049287 0.023 Uiso 1 1 calc R U . . .
C52 C 0.0548(2) 0.75957(15) 0.06290(13) 0.0163(4) Uani 1 1 d . . . . .
C54 C 0.6478(2) 0.60023(16) 0.33231(13) 0.0189(5) Uani 1 1 d . . . . .
H54A H 0.687424 0.541932 0.350170 0.023 Uiso 1 1 calc R U . . .
H54B H 0.721445 0.649355 0.335458 0.023 Uiso 1 1 calc R U . . .
C55 C 0.5599(2) 0.62881(16) 0.39092(13) 0.0213(5) Uani 1 1 d . . . . .
H55A H 0.501925 0.676587 0.367052 0.026 Uiso 1 1 calc R U . . .
H55B H 0.502187 0.573666 0.400328 0.026 Uiso 1 1 calc R U . . .
C56 C 0.6403(2) 0.66784(16) 0.47000(14) 0.0242(5) Uani 1 1 d . . . . .
H56A H 0.581087 0.675319 0.509183 0.029 Uiso 1 1 calc R U . . .
H56B H 0.706800 0.623993 0.490975 0.029 Uiso 1 1 calc R U . . .
C58 C 0.6425(2) 0.83467(17) 0.46928(13) 0.0216(5) Uani 1 1 d . . . . .
C60 C 0.7140(2) 0.91814(17) 0.44540(13) 0.0207(5) Uani 1 1 d . . . . .
C61 C 0.6786(2) 1.00787(16) 0.44574(13) 0.0199(5) Uani 1 1 d . . . . .
H61 H 0.598899 1.025665 0.460727 0.024 Uiso 1 1 calc R U . . .
C62 C 0.7739(2) 1.07227(16) 0.42120(12) 0.0194(5) Uani 1 1 d . . . . .
C63 C 0.8811(2) 1.02912(17) 0.40284(13) 0.0221(5) Uani 1 1 d . . . . .
C65 C 1.0010(2) 1.0697(2) 0.37293(15) 0.0305(6) Uani 1 1 d . . . . .
H65A H 0.979630 1.127131 0.345632 0.046 Uiso 1 1 calc R U . . .
H65B H 1.027141 1.024293 0.335603 0.046 Uiso 1 1 calc R U . . .
H65C H 1.074220 1.083992 0.418076 0.046 Uiso 1 1 calc R U . . .
N30 N 0.04269(17) 0.62161(13) 0.18197(11) 0.0163(4) Uani 1 1 d D . . . .
H30N H 0.071(2) 0.6019(17) 0.1394(13) 0.020 Uiso 1 1 d D U . . .
N38 N 0.33808(17) 0.54672(13) 0.25291(11) 0.0170(4) Uani 1 1 d D . . . .
H38N H 0.323(2) 0.6032(15) 0.2657(14) 0.020 Uiso 1 1 d D U . . .
N45 N 0.47272(17) 0.67824(13) 0.13289(11) 0.0180(4) Uani 1 1 d D . . . .
H45N H 0.422(2) 0.6325(16) 0.1091(14) 0.022 Uiso 1 1 d D U . . .
N53 N 0.19109(17) 0.77724(13) 0.08510(11) 0.0166(4) Uani 1 1 d D . . . .
H53N H 0.234(2) 0.7857(17) 0.1326(12) 0.020 Uiso 1 1 d D U . . .
O19 O 0.11984(15) 1.18225(11) 0.24216(10) 0.0246(4) Uani 1 1 d . . . . .
O20 O 0.14258(14) 1.05743(11) 0.16299(9) 0.0219(3) Uani 1 1 d . . . . .
O57 O 0.70713(15) 0.75840(11) 0.45873(9) 0.0238(4) Uani 1 1 d . . . . .
O59 O 0.54053(16) 0.83546(12) 0.49509(10) 0.0285(4) Uani 1 1 d . . . . .
F1 F 0.87496(17) 1.21691(11) 0.54570(9) 0.0452(4) Uani 1 1 d . . . . .
F2 F 0.96340(14) 1.26285(12) 0.44622(11) 0.0484(5) Uani 1 1 d . . . . .
F3 F 0.70138(14) 1.33667(10) 0.52512(8) 0.0306(3) Uani 1 1 d . . . . .
F4 F 0.84809(14) 1.41277(10) 0.46895(9) 0.0355(4) Uani 1 1 d . . . . .
F5 F 0.55689(13) 1.35689(9) 0.38790(8) 0.0276(3) Uani 1 1 d . . . . .
F6 F 0.72484(14) 1.35874(10) 0.32656(8) 0.0316(3) Uani 1 1 d . . . . .
S15 S 0.42708(5) 1.06945(4) 0.18530(3) 0.02373(14) Uani 1 1 d . . . . .
S64 S 0.86404(6) 0.91095(4) 0.41415(3) 0.02313(14) Uani 1 1 d . . . . .
C1S C 0.1983(11) 0.5041(12) -0.0028(6) 0.0369(18) Uani 0.641(5) 1 d D U P A 1
H1S1 H 0.186412 0.551573 -0.042888 0.055 Uiso 0.641(5) 1 calc R U P A 1
H1S2 H 0.117185 0.462283 -0.008696 0.055 Uiso 0.641(5) 1 calc R U P A 1
H1S3 H 0.272693 0.467775 -0.010330 0.055 Uiso 0.641(5) 1 calc R U P A 1
O1S O 0.2251(3) 0.54823(18) 0.07408(15) 0.0258(8) Uani 0.641(5) 1 d D U P A 1
H1S H 0.240994 0.507876 0.108318 0.039 Uiso 0.641(5) 1 calc R U P A 1
C1S' C 0.1970(19) 0.509(2) 0.0136(13) 0.0369(18) Uani 0.359(5) 1 d D U P A 2
H1S4 H 0.169795 0.569399 0.030596 0.055 Uiso 0.359(5) 1 calc R U P A 2
H1S5 H 0.146650 0.458367 0.034803 0.055 Uiso 0.359(5) 1 calc R U P A 2
H1S6 H 0.179647 0.502638 -0.044835 0.055 Uiso 0.359(5) 1 calc R U P A 2
O1S' O 0.3333(5) 0.5042(4) 0.0424(3) 0.0401(17) Uani 0.359(5) 1 d D U P A 2
C2S C 0.3314(3) 0.8469(3) 0.3165(2) 0.0338(7) Uani 0.914(2) 1 d . U P B 1
H2S4 H 0.335801 0.833267 0.372774 0.051 Uiso 0.914(2) 1 calc R U P B 1
H2S5 H 0.272317 0.896913 0.302885 0.051 Uiso 0.914(2) 1 calc R U P B 1
H2S6 H 0.420393 0.866930 0.307425 0.051 Uiso 0.914(2) 1 calc R U P B 1
O2S O 0.2815(2) 0.76486(16) 0.26773(13) 0.0308(5) Uani 0.914(2) 1 d . U P B 1
H2S H 0.203814 0.749233 0.273829 0.046 Uiso 0.914(2) 1 calc R U P B 1
C2S' C 0.267(3) 0.8528(13) 0.3635(18) 0.0338(7) Uani 0.086(2) 1 d D U P B 2
H2S1 H 0.171969 0.830905 0.352639 0.041 Uiso 0.086(2) 1 calc R U P B 2
H2S2 H 0.307520 0.832661 0.416781 0.041 Uiso 0.086(2) 1 calc R U P B 2
Cl1' Cl 0.2867(10) 0.9762(6) 0.3606(5) 0.048(3) Uani 0.086(2) 1 d D U P B 2
Cl2' Cl 0.3478(11) 0.8057(9) 0.2895(6) 0.038(3) Uani 0.086(2) 1 d D U P B 2

loop_
_atom_site_aniso_label
_atom_site_aniso_U_11
_atom_site_aniso_U_22
_atom_site_aniso_U_33
_atom_site_aniso_U_23
_atom_site_aniso_U_13
_atom_site_aniso_U_12
C7 0.0186(11) 0.0238(13) 0.0174(11) -0.0027(9) 0.0047(8) -0.0008(9)
C8 0.0248(13) 0.0266(14) 0.0300(13) -0.0050(11) 0.0002(10) -0.0001(10)
C9 0.0288(13) 0.0205(13) 0.0259(13) -0.0050(10) 0.0054(10) -0.0068(10)
C10 0.0246(12) 0.0212(13) 0.0241(12) 0.0012(10) 0.0079(9) 0.0024(9)
C11 0.0210(11) 0.0184(12) 0.0164(11) 0.0002(9) 0.0072(8) -0.0010(9)
C12 0.0227(11) 0.0173(12) 0.0178(11) 0.0018(9) 0.0036(9) 0.0003(9)
C13 0.0236(12) 0.0150(11) 0.0223(12) -0.0009(9) 0.0068(9) 0.0008(9)
C14 0.0215(11) 0.0165(12) 0.0212(11) 0.0010(9) 0.0067(9) 0.0040(9)
C16 0.0213(11) 0.0262(13) 0.0169(11) -0.0011(9) 0.0011(9) 0.0015(9)
C17 0.0221(12) 0.0476(17) 0.0181(12) -0.0069(11) 0.0018(9) 0.0065(11)
C18 0.0246(12) 0.0127(11) 0.0216(11) 0.0023(9) 0.0071(9) -0.0002(9)
C21 0.0166(11) 0.0194(12) 0.0262(12) 0.0019(9) 0.0021(9) 0.0028(9)
C22 0.0176(11) 0.0179(12) 0.0241(12) 0.0009(9) 0.0001(9) 0.0019(9)
C23 0.0174(11) 0.0164(11) 0.0209(11) -0.0007(9) 0.0042(8) 0.0034(8)
C24 0.0132(10) 0.0163(11) 0.0207(11) 0.0021(9) 0.0031(8) 0.0022(8)
C25 0.0131(10) 0.0221(12) 0.0272(12) 0.0010(10) 0.0028(9) 0.0015(9)
C26 0.0119(10) 0.0138(11) 0.0219(11) -0.0011(9) 0.0018(8) -0.0008(8)
C27 0.0153(10) 0.0170(12) 0.0225(11) -0.0019(9) 0.0028(8) 0.0016(8)
C28 0.0180(11) 0.0221(12) 0.0174(11) 0.0002(9) 0.0034(8) -0.0016(9)
C29 0.0115(10) 0.0195(12) 0.0193(11) 0.0017(9) 0.0016(8) -0.0020(8)
C31 0.0153(10) 0.0166(11) 0.0199(11) 0.0030(9) 0.0017(8) -0.0005(8)
C32 0.0148(11) 0.0180(12) 0.0364(14) -0.0012(10) 0.0016(9) -0.0007(9)
C33 0.0280(13) 0.0241(13) 0.0254(13) 0.0079(10) 0.0090(10) 0.0040(10)
C34 0.0166(11) 0.0145(11) 0.0192(11) 0.0035(9) 0.0012(8) -0.0011(8)
C35 0.0198(11) 0.0161(12) 0.0273(12) 0.0008(9) 0.0013(9) 0.0005(9)
C36 0.0195(11) 0.0186(12) 0.0246(12) -0.0003(9) 0.0041(9) 0.0058(9)
C37 0.0169(11) 0.0169(11) 0.0176(11) 0.0031(9) 0.0031(8) 0.0033(8)
C39 0.0153(10) 0.0174(12) 0.0211(11) 0.0039(9) 0.0022(8) 0.0009(8)
C40 0.0167(11) 0.0228(12) 0.0255(12) 0.0022(10) 0.0069(9) 0.0020(9)
C41 0.0145(10) 0.0190(12) 0.0190(11) 0.0018(9) 0.0039(8) 0.0018(8)
C42 0.0178(11) 0.0194(12) 0.0202(11) -0.0006(9) 0.0006(8) 0.0031(9)
C43 0.0198(11) 0.0155(11) 0.0231(12) 0.0005(9) 0.0036(9) 0.0017(8)
C44 0.0125(10) 0.0157(11) 0.0213(11) 0.0024(9) 0.0060(8) 0.0011(8)
C46 0.0160(10) 0.0167(11) 0.0190(11) 0.0021(9) 0.0037(8) -0.0001(8)
C47 0.0215(12) 0.0306(14) 0.0224(12) -0.0005(10) 0.0075(9) 0.0031(10)
C48 0.0268(12) 0.0214(13) 0.0206(12) 0.0043(9) 0.0023(9) -0.0023(9)
C49 0.0168(10) 0.0128(11) 0.0187(11) 0.0017(8) 0.0036(8) 0.0028(8)
C50 0.0210(11) 0.0174(12) 0.0181(11) -0.0006(9) 0.0032(8) 0.0023(9)
C51 0.0170(11) 0.0169(12) 0.0210(11) -0.0012(9) -0.0002(8) 0.0002(8)
C52 0.0147(10) 0.0136(11) 0.0203(11) 0.0011(9) 0.0017(8) 0.0019(8)
C54 0.0155(11) 0.0170(12) 0.0234(12) 0.0030(9) 0.0010(8) 0.0008(8)
C55 0.0231(12) 0.0199(12) 0.0207(11) 0.0030(9) 0.0035(9) 0.0008(9)
C56 0.0318(13) 0.0174(12) 0.0227(12) 0.0042(9) 0.0022(10) 0.0030(10)
C58 0.0235(12) 0.0240(13) 0.0154(11) -0.0014(9) -0.0011(9) 0.0028(9)
C60 0.0158(11) 0.0267(13) 0.0181(11) -0.0026(9) -0.0004(8) 0.0027(9)
C61 0.0172(11) 0.0230(12) 0.0185(11) -0.0036(9) 0.0009(8) 0.0019(9)
C62 0.0184(11) 0.0238(13) 0.0144(11) -0.0020(9) -0.0003(8) 0.0013(9)
C63 0.0223(12) 0.0272(13) 0.0163(11) 0.0000(9) 0.0024(9) 0.0008(9)
C65 0.0266(13) 0.0402(16) 0.0265(13) -0.0007(11) 0.0098(10) 0.0025(11)
N30 0.0171(9) 0.0159(10) 0.0166(9) -0.0007(7) 0.0053(7) 0.0022(7)
N38 0.0145(9) 0.0134(10) 0.0233(10) -0.0007(8) 0.0041(7) 0.0012(7)
N45 0.0147(9) 0.0157(10) 0.0218(10) 0.0006(8) -0.0002(7) -0.0017(7)
N53 0.0142(9) 0.0196(10) 0.0151(9) -0.0006(8) 0.0006(7) 0.0009(7)
O19 0.0238(8) 0.0181(9) 0.0331(9) -0.0038(7) 0.0096(7) 0.0012(7)
O20 0.0161(8) 0.0194(9) 0.0292(9) -0.0048(7) 0.0027(6) 0.0007(6)
O57 0.0239(8) 0.0196(9) 0.0268(9) 0.0005(7) 0.0017(7) 0.0034(7)
O59 0.0256(9) 0.0282(10) 0.0331(10) 0.0019(8) 0.0088(7) 0.0034(7)
F1 0.0599(11) 0.0363(10) 0.0301(8) -0.0080(7) -0.0183(7) 0.0117(8)
F2 0.0232(8) 0.0406(10) 0.0786(13) -0.0197(9) 0.0103(8) -0.0070(7)
F3 0.0342(8) 0.0332(9) 0.0234(7) -0.0040(6) 0.0053(6) -0.0005(6)
F4 0.0364(8) 0.0238(8) 0.0427(9) -0.0062(7) 0.0044(7) -0.0103(6)
F5 0.0303(8) 0.0211(8) 0.0309(8) -0.0009(6) 0.0035(6) 0.0052(6)
F6 0.0438(9) 0.0251(8) 0.0275(8) 0.0063(6) 0.0131(6) -0.0056(6)
S15 0.0203(3) 0.0285(3) 0.0215(3) -0.0073(2) 0.0022(2) 0.0037(2)
S64 0.0218(3) 0.0262(3) 0.0217(3) -0.0014(2) 0.0036(2) 0.0065(2)
C1S 0.0523(19) 0.030(2) 0.025(5) -0.004(3) 0.003(2) -0.0006(14)
O1S 0.0329(16) 0.0227(15) 0.0215(14) -0.0029(11) 0.0053(11) 0.0015(11)
C1S' 0.0523(19) 0.030(2) 0.025(5) -0.004(3) 0.003(2) -0.0006(14)
O1S' 0.041(3) 0.035(3) 0.037(3) 0.001(2) -0.007(2) -0.003(2)
C2S 0.0287(16) 0.037(2) 0.0329(18) -0.0085(15) 0.0010(13) -0.0007(14)
O2S 0.0200(11) 0.0364(13) 0.0342(12) -0.0084(10) 0.0042(9) -0.0029(9)
C2S' 0.0287(16) 0.037(2) 0.0329(18) -0.0085(15) 0.0010(13) -0.0007(14)
Cl1' 0.086(7) 0.030(5) 0.030(4) 0.001(3) 0.011(4) 0.021(4)
Cl2' 0.042(5) 0.048(6) 0.027(5) -0.002(4) 0.008(4) 0.019(5)

loop_
_atom_type_symbol
_atom_type_description
_atom_type_scat_dispersion_real
_atom_type_scat_dispersion_imag
_atom_type_scat_source
C C 0.0033 0.0016 'International Tables Vol C Tables 4.2.6.8 and 6.1.1.4'
H H 0.0000 0.0000 'International Tables Vol C Tables 4.2.6.8 and 6.1.1.4'
N N 0.0061 0.0033 'International Tables Vol C Tables 4.2.6.8 and 6.1.1.4'
O O 0.0106 0.0060 'International Tables Vol C Tables 4.2.6.8 and 6.1.1.4'
S S 0.1246 0.1234 'International Tables Vol C Tables 4.2.6.8 and 6.1.1.4'
F F 0.0171 0.0103 'International Tables Vol C Tables 4.2.6.8 and 6.1.1.4'
Cl Cl 0.1484 0.1585 'International Tables Vol C Tables 4.2.6.8 and 6.1.1.4'

loop_
_geom_angle_atom_site_label_1
_geom_angle_atom_site_label_2
_geom_angle_atom_site_label_3
_geom_angle
_geom_angle_site_symmetry_1
_geom_angle_site_symmetry_3
_geom_angle_publ_flag
C11 C7 C62 127.4(2) . . ?
C11 C7 C8 111.3(2) . . ?
C62 C7 C8 121.13(19) . . ?
F2 C8 F1 106.4(2) . . ?
F2 C8 C7 113.0(2) . . ?
F1 C8 C7 112.0(2) . . ?
F2 C8 C9 109.7(2) . . ?
F1 C8 C9 111.7(2) . . ?
C7 C8 C9 104.22(19) . . ?
F3 C9 F4 107.78(18) . . ?
F3 C9 C10 109.69(18) . . ?
F4 C9 C10 113.0(2) . . ?
F3 C9 C8 109.4(2) . . ?
F4 C9 C8 113.3(2) . . ?
C10 C9 C8 103.61(19) . . ?
F5 C10 F6 106.51(18) . . ?
F5 C10 C11 114.49(18) . . ?
F6 C10 C11 110.23(18) . . ?
F5 C10 C9 111.44(19) . . ?
F6 C10 C9 109.55(18) . . ?
C11 C10 C9 104.63(19) . . ?
C7 C11 C12 128.5(2) . . ?
C7 C11 C10 110.18(19) . . ?
C12 C11 C10 121.15(19) . . ?
C16 C12 C13 112.70(19) . . ?
C16 C12 C11 123.0(2) . . ?
C13 C12 C11 124.2(2) . . ?
C14 C13 C12 112.3(2) . . ?
C14 C13 H13 123.9 . . ?
C12 C13 H13 123.9 . . ?
C13 C14 C18 127.0(2) . . ?
C13 C14 S15 111.65(17) . . ?
C18 C14 S15 121.33(17) . . ?
C12 C16 C17 129.2(2) . . ?
C12 C16 S15 111.11(17) . . ?
C17 C16 S15 119.62(17) . . ?
C16 C17 H17A 109.5 . . ?
C16 C17 H17B 109.5 . . ?
H17A C17 H17B 109.5 . . ?
C16 C17 H17C 109.5 . . ?
H17A C17 H17C 109.5 . . ?
H17B C17 H17C 109.5 . . ?
O19 C18 O20 124.6(2) . . ?
O19 C18 C14 124.5(2) . . ?
O20 C18 C14 110.88(19) . . ?
O20 C21 C22 107.66(17) . . ?
O20 C21 H21A 110.2 . . ?
C22 C21 H21A 110.2 . . ?
O20 C21 H21B 110.2 . . ?
C22 C21 H21B 110.2 . . ?
H21A C21 H21B 108.5 . . ?
C21 C22 C23 112.68(19) . . ?
C21 C22 H22A 109.1 . . ?
C23 C22 H22A 109.1 . . ?
C21 C22 H22B 109.1 . . ?
C23 C22 H22B 109.1 . . ?
H22A C22 H22B 107.8 . . ?
C22 C23 C24 115.30(18) . . ?
C22 C23 H23A 108.4 . . ?
C24 C23 H23A 108.4 . . ?
C22 C23 H23B 108.4 . . ?
C24 C23 H23B 108.4 . . ?
H23A C23 H23B 107.5 . . ?
C52 C24 C26 111.34(17) . . ?
C52 C24 C25 109.20(17) . . ?
C26 C24 C25 109.02(17) . . ?
C52 C24 C23 109.63(17) . . ?
C26 C24 C23 107.79(17) . . ?
C25 C24 C23 109.85(17) . . ?
C24 C25 H25A 109.5 . . ?
C24 C25 H25B 109.5 . . ?
H25A C25 H25B 109.5 . . ?
C24 C25 H25C 109.5 . . ?
H25A C25 H25C 109.5 . . ?
H25B C25 H25C 109.5 . . ?
N30 C26 C27 106.98(19) . . ?
N30 C26 C24 122.60(19) . . ?
C27 C26 C24 130.4(2) . . ?
C26 C27 C28 107.7(2) . . ?
C26 C27 H27 126.2 . . ?
C28 C27 H27 126.2 . . ?
C29 C28 C27 108.25(19) . . ?
C29 C28 H28 125.9 . . ?
C27 C28 H28 125.9 . . ?
C28 C29 N30 106.58(19) . . ?
C28 C29 C31 130.9(2) . . ?
N30 C29 C31 122.42(19) . . ?
C29 C31 C34 111.98(17) . . ?
C29 C31 C32 109.59(17) . . ?
C34 C31 C32 109.30(18) . . ?
C29 C31 C33 109.25(18) . . ?
C34 C31 C33 107.98(17) . . ?
C32 C31 C33 108.67(18) . . ?
C31 C32 H32A 109.5 . . ?
C31 C32 H32B 109.5 . . ?
H32A C32 H32B 109.5 . . ?
C31 C32 H32C 109.5 . . ?
H32A C32 H32C 109.5 . . ?
H32B C32 H32C 109.5 . . ?
C31 C33 H33A 109.5 . . ?
C31 C33 H33B 109.5 . . ?
H33A C33 H33B 109.5 . . ?
C31 C33 H33C 109.5 . . ?
H33A C33 H33C 109.5 . . ?
H33B C33 H33C 109.5 . . ?
C35 C34 N38 107.18(18) . . ?
C35 C34 C31 129.33(19) . . ?
N38 C34 C31 123.10(19) . . ?
C34 C35 C36 107.5(2) . . ?
C34 C35 H35 126.3 . . ?
C36 C35 H35 126.3 . . ?
C37 C36 C35 108.1(2) . . ?
C37 C36 H36 126.0 . . ?
C35 C36 H36 126.0 . . ?
C36 C37 N38 107.14(18) . . ?
C36 C37 C39 130.9(2) . . ?
N38 C37 C39 121.91(19) . . ?
C41 C39 C37 110.79(17) . . ?
C41 C39 C54 110.21(18) . . ?
C37 C39 C54 111.98(17) . . ?
C41 C39 C40 107.47(17) . . ?
C37 C39 C40 108.34(18) . . ?
C54 C39 C40 107.88(17) . . ?
C39 C40 H40A 109.5 . . ?
C39 C40 H40B 109.5 . . ?
H40A C40 H40B 109.5 . . ?
C39 C40 H40C 109.5 . . ?
H40A C40 H40C 109.5 . . ?
H40B C40 H40C 109.5 . . ?
C42 C41 N45 107.16(19) . . ?
C42 C41 C39 132.1(2) . . ?
N45 C41 C39 120.16(19) . . ?
C41 C42 C43 107.3(2) . . ?
C41 C42 H42 126.4 . . ?
C43 C42 H42 126.4 . . ?
C44 C43 C42 108.1(2) . . ?
C44 C43 H43 125.9 . . ?
C42 C43 H43 125.9 . . ?
C43 C44 N45 106.97(19) . . ?
C43 C44 C46 132.0(2) . . ?
N45 C44 C46 120.97(18) . . ?
C49 C46 C44 110.63(17) . . ?
C49 C46 C48 109.09(18) . . ?
C44 C46 C48 108.68(17) . . ?
C49 C46 C47 109.85(18) . . ?
C44 C46 C47 109.86(18) . . ?
C48 C46 C47 108.69(18) . . ?
C46 C47 H47A 109.5 . . ?
C46 C47 H47B 109.5 . . ?
H47A C47 H47B 109.5 . . ?
C46 C47 H47C 109.5 . . ?
H47A C47 H47C 109.5 . . ?
H47B C47 H47C 109.5 . . ?
C46 C48 H48A 109.5 . . ?
C46 C48 H48B 109.5 . . ?
H48A C48 H48B 109.5 . . ?
C46 C48 H48C 109.5 . . ?
H48A C48 H48C 109.5 . . ?
H48B C48 H48C 109.5 . . ?
C50 C49 N53 107.58(18) . . ?
C50 C49 C46 130.70(19) . . ?
N53 C49 C46 121.54(18) . . ?
C49 C50 C51 107.19(19) . . ?
C49 C50 H50 126.4 . . ?
C51 C50 H50 126.4 . . ?
C52 C51 C50 108.33(19) . . ?
C52 C51 H51 125.8 . . ?
C50 C51 H51 125.8 . . ?
C51 C52 N53 106.84(18) . . ?
C51 C52 C24 131.47(19) . . ?
N53 C52 C24 121.49(18) . . ?
C55 C54 C39 116.56(18) . . ?
C55 C54 H54A 108.2 . . ?
C39 C54 H54A 108.2 . . ?
C55 C54 H54B 108.2 . . ?
C39 C54 H54B 108.2 . . ?
H54A C54 H54B 107.3 . . ?
C56 C55 C54 112.23(19) . . ?
C56 C55 H55A 109.2 . . ?
C54 C55 H55A 109.2 . . ?
C56 C55 H55B 109.2 . . ?
C54 C55 H55B 109.2 . . ?
H55A C55 H55B 107.9 . . ?
O57 C56 C55 109.45(18) . . ?
O57 C56 H56A 109.8 . . ?
C55 C56 H56A 109.8 . . ?
O57 C56 H56B 109.8 . . ?
C55 C56 H56B 109.8 . . ?
H56A C56 H56B 108.2 . . ?
O59 C58 O57 125.4(2) . . ?
O59 C58 C60 124.3(2) . . ?
O57 C58 C60 110.30(19) . . ?
C61 C60 C58 127.8(2) . . ?
C61 C60 S64 111.25(17) . . ?
C58 C60 S64 120.94(18) . . ?
C60 C61 C62 112.8(2) . . ?
C60 C61 H61 123.6 . . ?
C62 C61 H61 123.6 . . ?
C63 C62 C61 112.4(2) . . ?
C63 C62 C7 125.4(2) . . ?
C61 C62 C7 122.18(19) . . ?
C62 C63 C65 129.9(2) . . ?
C62 C63 S64 111.31(17) . . ?
C65 C63 S64 118.71(18) . . ?
C63 C65 H65A 109.5 . . ?
C63 C65 H65B 109.5 . . ?
H65A C65 H65B 109.5 . . ?
C63 C65 H65C 109.5 . . ?
H65A C65 H65C 109.5 . . ?
H65B C65 H65C 109.5 . . ?
C26 N30 C29 110.51(18) . . ?
C26 N30 H30N 124.4(16) . . ?
C29 N30 H30N 124.6(16) . . ?
C34 N38 C37 110.15(18) . . ?
C34 N38 H38N 123.0(16) . . ?
C37 N38 H38N 126.3(16) . . ?
C44 N45 C41 110.47(18) . . ?
C44 N45 H45N 123.8(17) . . ?
C41 N45 H45N 125.0(17) . . ?
C49 N53 C52 110.06(17) . . ?
C49 N53 H53N 123.4(16) . . ?
C52 N53 H53N 126.1(16) . . ?
C18 O20 C21 116.75(17) . . ?
C58 O57 C56 117.06(18) . . ?
C16 S15 C14 92.23(11) . . ?
C63 S64 C60 92.22(11) . . ?
O1S C1S H1S1 109.5 . . ?
O1S C1S H1S2 109.5 . . ?
H1S1 C1S H1S2 109.5 . . ?
O1S C1S H1S3 109.5 . . ?
H1S1 C1S H1S3 109.5 . . ?
H1S2 C1S H1S3 109.5 . . ?
C1S O1S H1S 109.5 . . ?
O1S' C1S' H1S4 109.5 . . ?
O1S' C1S' H1S5 109.5 . . ?
H1S4 C1S' H1S5 109.5 . . ?
O1S' C1S' H1S6 109.5 . . ?
H1S4 C1S' H1S6 109.5 . . ?
H1S5 C1S' H1S6 109.5 . . ?
O2S C2S H2S4 109.5 . . ?
O2S C2S H2S5 109.5 . . ?
H2S4 C2S H2S5 109.5 . . ?
O2S C2S H2S6 109.5 . . ?
H2S4 C2S H2S6 109.5 . . ?
H2S5 C2S H2S6 109.5 . . ?
C2S O2S H2S 109.5 . . ?
Cl1' C2S' Cl2' 107.4(18) . . ?
Cl1' C2S' H2S1 110.2 . . ?
Cl2' C2S' H2S1 110.2 . . ?
Cl1' C2S' H2S2 110.2 . . ?
Cl2' C2S' H2S2 110.2 . . ?
H2S1 C2S' H2S2 108.5 . . ?

loop_
_geom_bond_atom_site_label_1
_geom_bond_atom_site_label_2
_geom_bond_distance
_geom_bond_site_symmetry_2
_geom_bond_publ_flag
C7 C11 1.346(3) . ?
C7 C62 1.471(3) . ?
C7 C8 1.505(3) . ?
C8 F2 1.352(3) . ?
C8 F1 1.354(3) . ?
C8 C9 1.537(4) . ?
C9 F3 1.346(3) . ?
C9 F4 1.351(3) . ?
C9 C10 1.534(3) . ?
C10 F5 1.353(3) . ?
C10 F6 1.360(3) . ?
C10 C11 1.505(3) . ?
C11 C12 1.478(3) . ?
C12 C16 1.371(3) . ?
C12 C13 1.427(3) . ?
C13 C14 1.363(3) . ?
C13 H13 0.9500 . ?
C14 C18 1.475(3) . ?
C14 S15 1.717(2) . ?
C16 C17 1.499(3) . ?
C16 S15 1.715(2) . ?
C17 H17A 0.9800 . ?
C17 H17B 0.9800 . ?
C17 H17C 0.9800 . ?
C18 O19 1.205(3) . ?
C18 O20 1.343(3) . ?
C21 O20 1.464(3) . ?
C21 C22 1.509(3) . ?
C21 H21A 0.9900 . ?
C21 H21B 0.9900 . ?
C22 C23 1.528(3) . ?
C22 H22A 0.9900 . ?
C22 H22B 0.9900 . ?
C23 C24 1.552(3) . ?
C23 H23A 0.9900 . ?
C23 H23B 0.9900 . ?
C24 C52 1.509(3) . ?
C24 C26 1.521(3) . ?
C24 C25 1.542(3) . ?
C25 H25A 0.9800 . ?
C25 H25B 0.9800 . ?
C25 H25C 0.9800 . ?
C26 N30 1.373(3) . ?
C26 C27 1.374(3) . ?
C27 C28 1.421(3) . ?
C27 H27 0.9500 . ?
C28 C29 1.367(3) . ?
C28 H28 0.9500 . ?
C29 N30 1.385(3) . ?
C29 C31 1.511(3) . ?
C31 C34 1.519(3) . ?
C31 C32 1.536(3) . ?
C31 C33 1.539(3) . ?
C32 H32A 0.9800 . ?
C32 H32B 0.9800 . ?
C32 H32C 0.9800 . ?
C33 H33A 0.9800 . ?
C33 H33B 0.9800 . ?
C33 H33C 0.9800 . ?
C34 C35 1.370(3) . ?
C34 N38 1.378(3) . ?
C35 C36 1.428(3) . ?
C35 H35 0.9500 . ?
C36 C37 1.362(3) . ?
C36 H36 0.9500 . ?
C37 N38 1.380(3) . ?
C37 C39 1.521(3) . ?
C39 C41 1.512(3) . ?
C39 C54 1.546(3) . ?
C39 C40 1.547(3) . ?
C40 H40A 0.9800 . ?
C40 H40B 0.9800 . ?
C40 H40C 0.9800 . ?
C41 C42 1.373(3) . ?
C41 N45 1.374(3) . ?
C42 C43 1.422(3) . ?
C42 H42 0.9500 . ?
C43 C44 1.368(3) . ?
C43 H43 0.9500 . ?
C44 N45 1.371(3) . ?
C44 C46 1.513(3) . ?
C46 C49 1.513(3) . ?
C46 C48 1.535(3) . ?
C46 C47 1.542(3) . ?
C47 H47A 0.9800 . ?
C47 H47B 0.9800 . ?
C47 H47C 0.9800 . ?
C48 H48A 0.9800 . ?
C48 H48B 0.9800 . ?
C48 H48C 0.9800 . ?
C49 C50 1.371(3) . ?
C49 N53 1.374(3) . ?
C50 C51 1.427(3) . ?
C50 H50 0.9500 . ?
C51 C52 1.365(3) . ?
C51 H51 0.9500 . ?
C52 N53 1.386(3) . ?
C54 C55 1.529(3) . ?
C54 H54A 0.9900 . ?
C54 H54B 0.9900 . ?
C55 C56 1.516(3) . ?
C55 H55A 0.9900 . ?
C55 H55B 0.9900 . ?
C56 O57 1.462(3) . ?
C56 H56A 0.9900 . ?
C56 H56B 0.9900 . ?
C58 O59 1.209(3) . ?
C58 O57 1.343(3) . ?
C58 C60 1.469(3) . ?
C60 C61 1.363(3) . ?
C60 S64 1.729(2) . ?
C61 C62 1.427(3) . ?
C61 H61 0.9500 . ?
C62 C63 1.380(3) . ?
C63 C65 1.505(3) . ?
C63 S64 1.714(2) . ?
C65 H65A 0.9800 . ?
C65 H65B 0.9800 . ?
C65 H65C 0.9800 . ?
N30 H30N 0.876(19) . ?
N38 H38N 0.86(2) . ?
N45 H45N 0.85(2) . ?
N53 H53N 0.851(19) . ?
C1S O1S 1.409(10) . ?
C1S H1S1 0.9800 . ?
C1S H1S2 0.9800 . ?
C1S H1S3 0.9800 . ?
O1S H1S 0.8400 . ?
C1S' O1S' 1.406(18) . ?
C1S' H1S4 0.9800 . ?
C1S' H1S5 0.9800 . ?
C1S' H1S6 0.9800 . ?
C2S O2S 1.427(4) . ?
C2S H2S4 0.9800 . ?
C2S H2S5 0.9800 . ?
C2S H2S6 0.9800 . ?
O2S H2S 0.8400 . ?
C2S' Cl1' 1.77(2) . ?
C2S' Cl2' 1.77(2) . ?
C2S' H2S1 0.9900 . ?
C2S' H2S2 0.9900 . ?

loop_
_geom_hbond_atom_site_label_D
_geom_hbond_atom_site_label_H
_geom_hbond_atom_site_label_A
_geom_hbond_distance_DH
_geom_hbond_distance_HA
_geom_hbond_distance_DA
_geom_hbond_angle_DHA
_geom_hbond_site_symmetry_A
_geom_hbond_publ_flag
N30 H30N O1S 0.876(19) 2.26(2) 3.068(3) 154(2) . yes
N38 H38N O2S 0.86(2) 2.39(2) 3.234(3) 166(2) . yes
N45 H45N O1S 0.85(2) 2.25(2) 3.040(3) 154(2) . yes
N45 H45N O1S' 0.85(2) 2.18(2) 3.017(5) 167(2) . yes
N53 H53N O2S 0.851(19) 2.30(2) 3.102(3) 156(2) . yes
O1S H1S N38 0.84 2.52 3.064(3) 123.8 . yes
O2S H2S N30 0.84 2.64 3.190(3) 123.9 . yes

loop_
_geom_torsion_atom_site_label_1
_geom_torsion_atom_site_label_2
_geom_torsion_atom_site_label_3
_geom_torsion_atom_site_label_4
_geom_torsion
_geom_torsion_site_symmetry_1
_geom_torsion_site_symmetry_2
_geom_torsion_site_symmetry_3
_geom_torsion_site_symmetry_4
_geom_torsion_publ_flag
C11 C7 C8 F2 -105.8(2) . . . . ?
C62 C7 C8 F2 78.6(3) . . . . ?
C11 C7 C8 F1 134.1(2) . . . . ?
C62 C7 C8 F1 -41.6(3) . . . . ?
C11 C7 C8 C9 13.2(3) . . . . ?
C62 C7 C8 C9 -162.46(19) . . . . ?
F2 C8 C9 F3 -144.33(19) . . . . ?
F1 C8 C9 F3 -26.7(3) . . . . ?
C7 C8 C9 F3 94.4(2) . . . . ?
F2 C8 C9 F4 -24.1(3) . . . . ?
F1 C8 C9 F4 93.6(2) . . . . ?
C7 C8 C9 F4 -145.30(19) . . . . ?
F2 C8 C9 C10 98.7(2) . . . . ?
F1 C8 C9 C10 -143.63(19) . . . . ?
C7 C8 C9 C10 -22.5(2) . . . . ?
F3 C9 C10 F5 31.4(3) . . . . ?
F4 C9 C10 F5 -88.9(2) . . . . ?
C8 C9 C10 F5 148.15(19) . . . . ?
F3 C9 C10 F6 149.01(19) . . . . ?
F4 C9 C10 F6 28.7(3) . . . . ?
C8 C9 C10 F6 -94.3(2) . . . . ?
F3 C9 C10 C11 -92.8(2) . . . . ?
F4 C9 C10 C11 146.88(19) . . . . ?
C8 C9 C10 C11 23.9(2) . . . . ?
C62 C7 C11 C12 -6.9(4) . . . . ?
C8 C7 C11 C12 177.8(2) . . . . ?
C62 C7 C11 C10 177.7(2) . . . . ?
C8 C7 C11 C10 2.4(3) . . . . ?
F5 C10 C11 C7 -139.3(2) . . . . ?
F6 C10 C11 C7 100.7(2) . . . . ?
C9 C10 C11 C7 -17.0(2) . . . . ?
F5 C10 C11 C12 44.9(3) . . . . ?
F6 C10 C11 C12 -75.1(2) . . . . ?
C9 C10 C11 C12 167.22(19) . . . . ?
C7 C11 C12 C16 -50.6(3) . . . . ?
C10 C11 C12 C16 124.4(2) . . . . ?
C7 C11 C12 C13 131.3(3) . . . . ?
C10 C11 C12 C13 -53.8(3) . . . . ?
C16 C12 C13 C14 2.0(3) . . . . ?
C11 C12 C13 C14 -179.7(2) . . . . ?
C12 C13 C14 C18 178.9(2) . . . . ?
C12 C13 C14 S15 -1.3(2) . . . . ?
C13 C12 C16 C17 175.7(2) . . . . ?
C11 C12 C16 C17 -2.6(4) . . . . ?
C13 C12 C16 S15 -1.8(2) . . . . ?
C11 C12 C16 S15 179.82(17) . . . . ?
C13 C14 C18 O19 13.8(4) . . . . ?
S15 C14 C18 O19 -165.99(18) . . . . ?
C13 C14 C18 O20 -166.5(2) . . . . ?
S15 C14 C18 O20 13.7(3) . . . . ?
O20 C21 C22 C23 68.9(2) . . . . ?
C21 C22 C23 C24 -173.83(17) . . . . ?
C22 C23 C24 C52 55.0(2) . . . . ?
C22 C23 C24 C26 176.34(17) . . . . ?
C22 C23 C24 C25 -65.0(2) . . . . ?
C52 C24 C26 N30 -30.3(3) . . . . ?
C25 C24 C26 N30 90.2(2) . . . . ?
C23 C24 C26 N30 -150.59(18) . . . . ?
C52 C24 C26 C27 152.3(2) . . . . ?
C25 C24 C26 C27 -87.2(3) . . . . ?
C23 C24 C26 C27 32.0(3) . . . . ?
N30 C26 C27 C28 0.6(2) . . . . ?
C24 C26 C27 C28 178.3(2) . . . . ?
C26 C27 C28 C29 -0.2(2) . . . . ?
C27 C28 C29 N30 -0.3(2) . . . . ?
C27 C28 C29 C31 -176.5(2) . . . . ?
C28 C29 C31 C34 -125.7(2) . . . . ?
N30 C29 C31 C34 58.7(3) . . . . ?
C28 C29 C31 C32 112.9(2) . . . . ?
N30 C29 C31 C32 -62.8(2) . . . . ?
C28 C29 C31 C33 -6.1(3) . . . . ?
N30 C29 C31 C33 178.26(18) . . . . ?
C29 C31 C34 C35 -154.1(2) . . . . ?
C32 C31 C34 C35 -32.5(3) . . . . ?
C33 C31 C34 C35 85.6(3) . . . . ?
C29 C31 C34 N38 34.0(3) . . . . ?
C32 C31 C34 N38 155.7(2) . . . . ?
C33 C31 C34 N38 -86.3(2) . . . . ?
N38 C34 C35 C36 0.1(2) . . . . ?
C31 C34 C35 C36 -172.8(2) . . . . ?
C34 C35 C36 C37 -0.1(3) . . . . ?
C35 C36 C37 N38 0.2(2) . . . . ?
C35 C36 C37 C39 -179.9(2) . . . . ?
C36 C37 C39 C41 132.0(2) . . . . ?
N38 C37 C39 C41 -48.1(3) . . . . ?
C36 C37 C39 C54 -104.6(3) . . . . ?
N38 C37 C39 C54 75.4(2) . . . . ?
C36 C37 C39 C40 14.3(3) . . . . ?
N38 C37 C39 C40 -165.75(19) . . . . ?
C37 C39 C41 C42 143.6(2) . . . . ?
C54 C39 C41 C42 19.1(3) . . . . ?
C40 C39 C41 C42 -98.2(3) . . . . ?
C37 C39 C41 N45 -46.4(3) . . . . ?
C54 C39 C41 N45 -170.89(18) . . . . ?
C40 C39 C41 N45 71.8(2) . . . . ?
N45 C41 C42 C43 0.4(2) . . . . ?
C39 C41 C42 C43 171.4(2) . . . . ?
C41 C42 C43 C44 -0.8(2) . . . . ?
C42 C43 C44 N45 0.9(2) . . . . ?
C42 C43 C44 C46 -177.4(2) . . . . ?
C43 C44 C46 C49 -116.4(2) . . . . ?
N45 C44 C46 C49 65.5(2) . . . . ?
C43 C44 C46 C48 3.3(3) . . . . ?
N45 C44 C46 C48 -174.80(19) . . . . ?
C43 C44 C46 C47 122.1(2) . . . . ?
N45 C44 C46 C47 -56.0(2) . . . . ?
C44 C46 C49 C50 -154.6(2) . . . . ?
C48 C46 C49 C50 85.9(3) . . . . ?
C47 C46 C49 C50 -33.2(3) . . . . ?
C44 C46 C49 N53 30.9(3) . . . . ?
C48 C46 C49 N53 -88.6(2) . . . . ?
C47 C46 C49 N53 152.3(2) . . . . ?
N53 C49 C50 C51 -0.6(2) . . . . ?
C46 C49 C50 C51 -175.7(2) . . . . ?
C49 C50 C51 C52 0.3(3) . . . . ?
C50 C51 C52 N53 0.1(2) . . . . ?
C50 C51 C52 C24 174.8(2) . . . . ?
C26 C24 C52 C51 124.9(2) . . . . ?
C25 C24 C52 C51 4.5(3) . . . . ?
C23 C24 C52 C51 -115.9(3) . . . . ?
C26 C24 C52 N53 -61.0(3) . . . . ?
C25 C24 C52 N53 178.53(19) . . . . ?
C23 C24 C52 N53 58.1(3) . . . . ?
C41 C39 C54 C55 72.9(2) . . . . ?
C37 C39 C54 C55 -51.0(3) . . . . ?
C40 C39 C54 C55 -170.09(18) . . . . ?
C39 C54 C55 C56 -164.58(19) . . . . ?
C54 C55 C56 O57 69.1(2) . . . . ?
O59 C58 C60 C61 -1.9(4) . . . . ?
O57 C58 C60 C61 178.5(2) . . . . ?
O59 C58 C60 S64 176.49(18) . . . . ?
O57 C58 C60 S64 -3.1(3) . . . . ?
C58 C60 C61 C62 178.0(2) . . . . ?
S64 C60 C61 C62 -0.5(2) . . . . ?
C60 C61 C62 C63 -0.2(3) . . . . ?
C60 C61 C62 C7 179.05(19) . . . . ?
C11 C7 C62 C63 118.9(3) . . . . ?
C8 C7 C62 C63 -66.2(3) . . . . ?
C11 C7 C62 C61 -60.2(3) . . . . ?
C8 C7 C62 C61 114.7(2) . . . . ?
C61 C62 C63 C65 178.3(2) . . . . ?
C7 C62 C63 C65 -0.9(4) . . . . ?
C61 C62 C63 S64 0.8(2) . . . . ?
C7 C62 C63 S64 -178.37(17) . . . . ?
C27 C26 N30 C29 -0.8(2) . . . . ?
C24 C26 N30 C29 -178.76(18) . . . . ?
C28 C29 N30 C26 0.7(2) . . . . ?
C31 C29 N30 C26 177.29(18) . . . . ?
C35 C34 N38 C37 0.1(2) . . . . ?
C31 C34 N38 C37 173.50(19) . . . . ?
C36 C37 N38 C34 -0.1(2) . . . . ?
C39 C37 N38 C34 179.90(19) . . . . ?
C43 C44 N45 C41 -0.7(2) . . . . ?
C46 C44 N45 C41 177.89(18) . . . . ?
C42 C41 N45 C44 0.2(2) . . . . ?
C39 C41 N45 C44 -172.12(18) . . . . ?
C50 C49 N53 C52 0.7(2) . . . . ?
C46 C49 N53 C52 176.28(19) . . . . ?
C51 C52 N53 C49 -0.5(2) . . . . ?
C24 C52 N53 C49 -175.80(19) . . . . ?
O19 C18 O20 C21 0.8(3) . . . . ?
C14 C18 O20 C21 -178.89(17) . . . . ?
C22 C21 O20 C18 -162.73(18) . . . . ?
O59 C58 O57 C56 8.0(3) . . . . ?
C60 C58 O57 C56 -172.36(17) . . . . ?
C55 C56 O57 C58 91.4(2) . . . . ?
C12 C16 S15 C14 0.96(18) . . . . ?
C17 C16 S15 C14 -176.9(2) . . . . ?
C13 C14 S15 C16 0.20(18) . . . . ?
C18 C14 S15 C16 -179.98(19) . . . . ?
C62 C63 S64 C60 -0.97(18) . . . . ?
C65 C63 S64 C60 -178.76(19) . . . . ?
C61 C60 S64 C63 0.86(17) . . . . ?
C58 C60 S64 C63 -177.75(18) . . . . ?
